data_2015385
loop_
_publ_author_name
'Prashant M. Bhatt'
'Gautam R. Desiraju'

_publ_section_title
;
 Form I of desloratadine, a tricyclic antihistamine
;
_journal_coeditor_code SK3005
_journal_issue 6
_journal_name_full 'Acta Crystallographica Section C'
_journal_page_first o362
_journal_page_last o363
_journal_paper_doi 10.1107/S0108270106012571
_journal_volume 62
_journal_year 2006
_chemical_formula_iupac 'C19 H19 Cl N2'
_chemical_formula_moiety 'C19 H19 Cl N2'
_chemical_formula_sum 'C19 H19 Cl N2'
_chemical_formula_weight 310.81
_chemical_melting_point 158
_chemical_name_common Desloratadine
_chemical_name_systematic
;
8-chloro-11-(4-piperidinylidene)-6,11-dihydro-5H-
benzo[4,5]cyclohepta[2,1-b]pyridine
;
_space_group_IT_number 4
_symmetry_cell_setting monoclinic
_symmetry_space_group_name_Hall 'P 2yb'
_symmetry_space_group_name_H-M 'P 1 21 1'
_atom_sites_solution_hydrogens geom
_atom_sites_solution_primary direct
_atom_sites_solution_secondary difmap
_cell_angle_alpha 90.00
_cell_angle_beta 107.365(2)
_cell_angle_gamma 90.00
_cell_formula_units_Z 2
_cell_length_a 6.9336(12)
_cell_length_b 11.998(2)
_cell_length_c 9.4691(16)
_cell_measurement_reflns_used 2389
_cell_measurement_temperature 100(2)
_cell_measurement_theta_max 25.89
_cell_measurement_theta_min 2.25
_cell_volume 751.8(2)
_computing_cell_refinement SMART
_computing_data_collection 'SMART (Bruker, 1999)'
_computing_data_reduction 'SAINT (Bruker, 1999)'
_computing_molecular_graphics 'SHELXTL (Bruker, 1997)'
_computing_publication_material SHELXTL
_computing_structure_refinement 'SHELXL97 (Sheldrick, 1997)'
_computing_structure_solution 'SHELXS97 (Sheldrick, 1997)'
_diffrn_ambient_temperature 100(2)
_diffrn_measured_fraction_theta_full 0.995
_diffrn_measured_fraction_theta_max 0.995
_diffrn_measurement_device_type 'Bruker SMART CCD area-detector'
_diffrn_measurement_method '\f and \w'
_diffrn_radiation_monochromator graphite
_diffrn_radiation_source 'fine-focus sealed tube'
_diffrn_radiation_type MoK\a
_diffrn_radiation_wavelength 0.71073
_diffrn_reflns_av_R_equivalents 0.0233
_diffrn_reflns_av_sigmaI/netI 0.0400
_diffrn_reflns_limit_h_max 8
_diffrn_reflns_limit_h_min -8
_diffrn_reflns_limit_k_max 14
_diffrn_reflns_limit_k_min -13
_diffrn_reflns_limit_l_max 11
_diffrn_reflns_limit_l_min -8
_diffrn_reflns_number 4424
_diffrn_reflns_theta_full 26.04
_diffrn_reflns_theta_max 26.04
_diffrn_reflns_theta_min 2.25
_exptl_absorpt_coefficient_mu 0.252
_exptl_absorpt_correction_type none
_exptl_crystal_colour Colourless
_exptl_crystal_density_diffrn 1.373
_exptl_crystal_density_method 'not measured'
_exptl_crystal_description Plate
_exptl_crystal_F_000 328
_exptl_crystal_size_max 0.47
_exptl_crystal_size_mid 0.24
_exptl_crystal_size_min 0.11
_refine_diff_density_max 0.211
_refine_diff_density_min -0.211
_refine_ls_abs_structure_details 'Flack (1983), with 1106 Friedel pairs'
_refine_ls_abs_structure_Flack 0.04(5)
_refine_ls_extinction_method none
_refine_ls_goodness_of_fit_ref 1.047
_refine_ls_hydrogen_treatment mixed
_refine_ls_matrix_type full
_refine_ls_number_parameters 208
_refine_ls_number_reflns 2661
_refine_ls_number_restraints 1
_refine_ls_restrained_S_all 1.047
_refine_ls_R_factor_all 0.0334
_refine_ls_R_factor_gt 0.0320
_refine_ls_shift/su_max 0.000
_refine_ls_shift/su_mean 0.000
_refine_ls_structure_factor_coef Fsqd
_refine_ls_weighting_details 'calc w = 1/[\s^2^(Fo^2^)+(0.035P)^2^+0.1332P] where P=(Fo^2^+2Fc^2^)/3'
_refine_ls_weighting_scheme calc
_refine_ls_wR_factor_gt 0.0744
_refine_ls_wR_factor_ref 0.0754
_reflns_number_gt 2550
_reflns_number_total 2661
_reflns_threshold_expression I>2\s(I)
_cod_data_source_file sk3005.cif
_cod_data_source_block I
_cod_depositor_comments
;
The following automatic conversions were performed:
'_symmetry_cell_setting' value 'Monoclinic' changed to 'monoclinic'
according to '/home/saulius/struct/CIF-dictionaries/cif_core.dic'
dictionary named 'cif_core.dic' version 2.4.1 from 2010-06-29.

Automatic conversion script
Id: cif_fix_enum 1527 2010-12-29 10:47:43Z saulius 

The following automatic conversions were performed:

'_symmetry_cell_setting' value 'Monoclinic' changed to 'monoclinic'
according to /home/saulius/struct/CIF-dictionaries/cif_core.dic
dictionary named 'cif_core.dic' version 2.4.1 from 2010-06-29.

Automatic conversion script
Id: cif_fix_values 1715 2011-07-08 13:25:40Z adriana 
;
_cod_original_sg_symbol_H-M 'P 21'
_cod_database_code 2015385
_cod_database_fobs_code 2015385

loop_
_symmetry_equiv_pos_as_xyz
'x, y, z'
'-x, y+1/2, -z'

loop_
_atom_site_type_symbol
_atom_site_label
_atom_site_fract_x
_atom_site_fract_y
_atom_site_fract_z
_atom_site_U_iso_or_equiv
_atom_site_adp_type
_atom_site_calc_flag
_atom_site_refinement_flags
_atom_site_occupancy
Cl Cl1 1.30938(7) -0.26310(4) 0.25228(5) 0.02176(14) Uani d . 1
N N1 1.0382(3) 0.35354(15) 0.23443(18) 0.0183(4) Uani d . 1
N N2 0.3026(3) 0.21123(17) -0.0094(2) 0.0217(5) Uani d . 1
C C1 1.0218(3) 0.27342(18) 0.3292(2) 0.0151(4) Uani d . 1
C C2 1.1542(3) 0.44150(19) 0.2915(2) 0.0206(5) Uani d . 1
C C3 1.2556(3) 0.45345(19) 0.4397(2) 0.0209(5) Uani d . 1
C C4 1.2392(3) 0.37022(18) 0.5353(2) 0.0176(5) Uani d . 1
C C5 1.1214(3) 0.27722(18) 0.4815(2) 0.0162(4) Uani d . 1
C C6 1.0939(3) 0.18222(18) 0.5774(2) 0.0178(4) Uani d . 1
C C7 1.2008(3) 0.07625(19) 0.5542(2) 0.0169(4) Uani d . 1
C C8 1.1423(3) 0.02314(18) 0.4010(2) 0.0143(4) Uani d . 1
C C9 1.2325(3) -0.07951(18) 0.3917(2) 0.0151(4) Uani d . 1
C C10 1.1965(3) -0.13316(19) 0.2576(2) 0.0171(5) Uani d . 1
C C11 1.0735(3) -0.08755(19) 0.1277(2) 0.0170(4) Uani d . 1
C C12 0.9822(3) 0.01259(19) 0.1379(2) 0.0167(4) Uani d . 1
C C13 1.0077(3) 0.06879(18) 0.2721(2) 0.0140(4) Uani d . 1
C C14 0.8931(3) 0.17469(18) 0.2692(2) 0.0146(4) Uani d . 1
C C15 0.6896(3) 0.17988(18) 0.2193(2) 0.0154(4) Uani d . 1
C C16 0.5509(3) 0.0826(2) 0.1640(2) 0.0184(4) Uani d . 1
C C17 0.4130(3) 0.10602(19) 0.0057(2) 0.0194(5) Uani d . 1
C C18 0.4355(3) 0.3050(2) 0.0511(2) 0.0214(5) Uani d . 1
C C19 0.5733(3) 0.28702(19) 0.2100(2) 0.0187(5) Uani d . 1
H H1 0.214(3) 0.206(2) 0.034(2) 0.018(6) Uiso d . 1
H H2 1.1673 0.4990 0.2260 0.025 Uiso calc R 1
H H3 1.3352 0.5178 0.4751 0.025 Uiso calc R 1
H H4 1.3084 0.3764 0.6380 0.021 Uiso calc R 1
H H6A 0.9477 0.1666 0.5559 0.021 Uiso calc R 1
H H6B 1.1464 0.2048 0.6825 0.021 Uiso calc R 1
H H7A 1.1802 0.0197 0.6244 0.020 Uiso calc R 1
H H7B 1.3474 0.0924 0.5827 0.020 Uiso calc R 1
H H9 1.3195 -0.1127 0.4785 0.018 Uiso calc R 1
H H11 1.054(3) -0.1273(19) 0.039(2) 0.015(6) Uiso d . 1
H H12 0.8977 0.0453 0.0497 0.020 Uiso calc R 1
H H16A 0.4670 0.0697 0.2307 0.022 Uiso calc R 1
H H16B 0.6318 0.0146 0.1640 0.022 Uiso calc R 1
H H17A 0.4968 0.1067 -0.0626 0.023 Uiso calc R 1
H H17B 0.3145 0.0443 -0.0250 0.023 Uiso calc R 1
H H18A 0.3515 0.3720 0.0494 0.026 Uiso calc R 1
H H18B 0.5211 0.3198 -0.0138 0.026 Uiso calc R 1
H H19A 0.6686 0.3502 0.2396 0.022 Uiso calc R 1
H H19B 0.4904 0.2840 0.2789 0.022 Uiso calc R 1

loop_
_atom_site_aniso_label
_atom_site_aniso_U_11
_atom_site_aniso_U_22
_atom_site_aniso_U_33
_atom_site_aniso_U_12
_atom_site_aniso_U_13
_atom_site_aniso_U_23
Cl1 0.0233(2) 0.0149(3) 0.0290(3) 0.0025(2) 0.0108(2) -0.0017(2)
N1 0.0201(8) 0.0158(10) 0.0183(8) 0.0005(8) 0.0047(7) 0.0004(8)
N2 0.0170(8) 0.0229(13) 0.0233(9) -0.0007(8) 0.0033(7) -0.0006(8)
C8 0.0132(9) 0.0145(11) 0.0162(10) -0.0022(9) 0.0062(8) -0.0003(8)
C9 0.0127(9) 0.0151(12) 0.0171(10) 0.0004(9) 0.0040(7) 0.0033(8)
C10 0.0133(9) 0.0113(12) 0.0293(11) -0.0021(9) 0.0103(8) 0.0005(9)
C14 0.0203(10) 0.0127(12) 0.0111(9) 0.0005(9) 0.0049(8) 0.0005(8)
C18 0.0175(10) 0.0218(14) 0.0231(11) 0.0045(10) 0.0034(9) 0.0034(9)
C5 0.0120(9) 0.0172(12) 0.0195(10) 0.0038(9) 0.0051(8) -0.0024(9)
C4 0.0140(9) 0.0163(12) 0.0211(10) 0.0048(9) 0.0028(8) -0.0056(9)
C1 0.0114(9) 0.0162(11) 0.0172(9) 0.0033(8) 0.0038(7) -0.0018(8)
C13 0.0126(9) 0.0136(11) 0.0163(9) -0.0036(9) 0.0050(7) -0.0002(8)
C15 0.0180(10) 0.0153(12) 0.0120(9) -0.0005(9) 0.0029(8) -0.0010(8)
C7 0.0177(9) 0.0168(12) 0.0155(9) 0.0018(9) 0.0039(8) 0.0021(8)
C11 0.0165(10) 0.0155(12) 0.0180(10) -0.0042(9) 0.0037(8) -0.0029(9)
C6 0.0182(10) 0.0188(12) 0.0165(10) 0.0014(9) 0.0057(8) -0.0013(8)
C2 0.0195(10) 0.0178(12) 0.0264(11) -0.0003(10) 0.0097(9) 0.0021(9)
C17 0.0171(10) 0.0216(13) 0.0171(10) -0.0008(10) 0.0017(8) 0.0003(9)
C12 0.0133(10) 0.0173(12) 0.0173(10) -0.0027(9) 0.0012(8) 0.0013(8)
C3 0.0162(10) 0.0152(13) 0.0314(12) -0.0003(10) 0.0071(9) -0.0053(9)
C19 0.0153(10) 0.0187(12) 0.0212(10) -0.0001(9) 0.0042(8) -0.0017(9)
C16 0.0165(9) 0.0186(12) 0.0203(10) -0.0016(9) 0.0059(8) 0.0006(9)

loop_
_atom_type_symbol
_atom_type_description
_atom_type_scat_dispersion_real
_atom_type_scat_dispersion_imag
_atom_type_scat_source
C C 0.0033 0.0016 'International Tables Vol C Tables 4.2.6.8 and 6.1.1.4'
H H 0.0000 0.0000 'International Tables Vol C Tables 4.2.6.8 and 6.1.1.4'
N N 0.0061 0.0033 'International Tables Vol C Tables 4.2.6.8 and 6.1.1.4'
Cl Cl 0.1484 0.1585 'International Tables Vol C Tables 4.2.6.8 and 6.1.1.4'

loop_
_geom_angle_atom_site_label_1
_geom_angle_atom_site_label_2
_geom_angle_atom_site_label_3
_geom_angle
C15 C14 C1 122.80(18)
C15 C14 C13 122.69(18)
C1 C14 C13 114.49(16)
C18 N2 C17 112.13(16)
C18 N2 H1 109.8(16)
C17 N2 H1 109.0(17)
C9 C10 C11 121.9(2)
C9 C10 Cl1 118.84(16)
C11 C10 Cl1 119.25(17)
C10 C9 C8 120.57(18)
C10 C9 H9 119.7
C8 C9 H9 119.7
C9 C8 C13 118.86(18)
C9 C8 C7 115.59(17)
C13 C8 C7 125.55(18)
C2 N1 C1 117.04(17)
N2 C18 C19 114.31(18)
N2 C18 H18A 108.7
C19 C18 H18A 108.7
N2 C18 H18B 108.7
C19 C18 H18B 108.7
H18A C18 H18B 107.6
C4 C5 C1 117.4(2)
C4 C5 C6 123.66(18)
C1 C5 C6 118.96(18)
C3 C4 C5 119.84(19)
C3 C4 H4 120.1
C5 C4 H4 120.1
N1 C1 C5 123.38(19)
N1 C1 C14 118.35(17)
C5 C1 C14 118.26(18)
C12 C13 C8 118.04(19)
C12 C13 C14 118.01(17)
C8 C13 C14 123.95(17)
C14 C15 C16 125.43(19)
C14 C15 C19 123.06(19)
C16 C15 C19 111.50(16)
C6 C7 C8 118.99(16)
C6 C7 H7A 107.6
C8 C7 H7A 107.6
C6 C7 H7B 107.6
C8 C7 H7B 107.6
H7A C7 H7B 107.0
C12 C11 C10 117.23(19)
C12 C11 H11 124.2(13)
C10 C11 H11 118.6(13)
C5 C6 C7 112.99(16)
C5 C6 H6A 109.0
C7 C6 H6A 109.0
C5 C6 H6B 109.0
C7 C6 H6B 109.0
H6A C6 H6B 107.8
N1 C2 C3 123.8(2)
N1 C2 H2 118.1
C3 C2 H2 118.1
N2 C17 C16 113.96(17)
N2 C17 H17A 108.8
C16 C17 H17A 108.8
N2 C17 H17B 108.8
C16 C17 H17B 108.8
H17A C17 H17B 107.7
C11 C12 C13 123.22(19)
C11 C12 H12 118.4
C13 C12 H12 118.4
C4 C3 C2 118.6(2)
C4 C3 H3 120.7
C2 C3 H3 120.7
C15 C19 C18 109.99(17)
C15 C19 H19A 109.7
C18 C19 H19A 109.7
C15 C19 H19B 109.7
C18 C19 H19B 109.7
H19A C19 H19B 108.2
C15 C16 C17 110.08(17)
C15 C16 H16A 109.6
C17 C16 H16A 109.6
C15 C16 H16B 109.6
C17 C16 H16B 109.6
H16A C16 H16B 108.2

loop_
_geom_bond_atom_site_label_1
_geom_bond_atom_site_label_2
_geom_bond_distance
Cl1 C10 1.752(2)
C14 C15 1.349(3)
C14 C1 1.490(3)
C14 C13 1.494(3)
N2 C18 1.458(3)
N2 C17 1.461(3)
N2 H1 0.84(2)
C10 C9 1.378(3)
C10 C11 1.384(3)
C9 C8 1.396(3)
C9 H9 0.9500
C8 C13 1.407(3)
C8 C7 1.524(3)
N1 C2 1.339(3)
N1 C1 1.343(3)
C18 C19 1.538(3)
C18 H18A 0.9900
C18 H18B 0.9900
C5 C4 1.387(3)
C5 C1 1.401(3)
C5 C6 1.505(3)
C4 C3 1.375(3)
C4 H4 0.9500
C13 C12 1.403(3)
C15 C16 1.503(3)
C15 C19 1.506(3)
C7 C6 1.521(3)
C7 H7A 0.9900
C7 H7B 0.9900
C11 C12 1.375(3)
C11 H11 0.94(2)
C6 H6A 0.99
C6 H6B 0.99
C2 C3 1.376(3)
C2 H2 0.95
C17 C16 1.545(3)
C17 H17A 0.99
C17 H17B 0.99
C12 H12 0.95
C3 H3 0.9500
C19 H19A 0.99
C19 H19B 0.99
C16 H16A 0.99
C16 H16B 0.99

loop_
_geom_hbond_atom_site_label_D
_geom_hbond_atom_site_label_H
_geom_hbond_atom_site_label_A
_geom_hbond_site_symmetry_A
_geom_hbond_distance_DH
_geom_hbond_distance_HA
_geom_hbond_distance_DA
_geom_hbond_angle_DHA
C11 H11 N1 2_745 0.940(18) 2.485(18) 3.357(3) 154.4(18)

loop_
_cod_related_entry_id
_cod_related_entry_database
_cod_related_entry_code
1 ChemSpider 110575
